data_7044201
loop_
_publ_author_name
'Morgan, Ian'
'Mansikkam\"aki, Akseli'
'Rouzieres, Mathieu'
'Clerac, Rodolphe'
'Tuononen, Heikki M.'

_publ_section_title
;
 Coexistence of long-range antiferromagnetic order and slow relaxation of
 the magnetization in the first lanthanide complex of a
 1,2,4-benzotriazinyl radical
;
_journal_name_full 'Dalton Trans.'
_journal_paper_doi 10.1039/C7DT02766D
_journal_year 2017
_chemical_formula_moiety 'C51 H70 Dy N4 O6'
_chemical_formula_sum 'C51 H70 Dy N4 O6'
_chemical_formula_weight 997.61
_chemical_name_systematic
;
 ?
;
_space_group_crystal_system monoclinic
_space_group_IT_number 14
_space_group_name_Hall '-P 2yn'
_space_group_name_H-M_alt 'P 1 21/n 1'
_symmetry_space_group_name_Hall '-P 2yn'
_symmetry_space_group_name_H-M 'P 1 21/n 1'
_atom_sites_solution_hydrogens geom
_atom_sites_solution_primary direct
_audit_creation_date 2016-12-21
_audit_creation_method
;
Olex2 1.2
(compiled 2016.11.30 svn.r3356 for OlexSys, GUI svn.r5269)
;
_audit_update_record
;
2017-07-19 deposited with the CCDC.
2017-09-13 downloaded from the CCDC.
;
_cell_angle_alpha 90
_cell_angle_beta 90.640(2)
_cell_angle_gamma 90
_cell_formula_units_Z 4
_cell_length_a 10.3358(2)
_cell_length_b 23.0105(7)
_cell_length_c 21.1555(6)
_cell_measurement_reflns_used 5005
_cell_measurement_temperature 123.00(10)
_cell_measurement_theta_max 76.1630
_cell_measurement_theta_min 4.3480
_cell_volume 5031.1(2)
_computing_cell_refinement
;
CrysAlisPro, Agilent Technologies,
Version 1.171.36.32 (release 02-08-2013 CrysAlis171 .NET)
(compiled Aug  2 2013,16:46:58)
;
_computing_data_collection
;
CrysAlisPro, Agilent Technologies,
Version 1.171.36.32 (release 02-08-2013 CrysAlis171 .NET)
(compiled Aug  2 2013,16:46:58)
;
_computing_data_reduction
;
CrysAlisPro, Agilent Technologies,
Version 1.171.36.32 (release 02-08-2013 CrysAlis171 .NET)
(compiled Aug  2 2013,16:46:58)
;
_computing_molecular_graphics 'Olex2 (Dolomanov et al., 2009)'
_computing_publication_material 'Olex2 (Dolomanov et al., 2009)'
_computing_structure_refinement 'ShelXL (Sheldrick, 2015)'
_computing_structure_solution 'ShelXS (Sheldrick, 2008)'
_diffrn_ambient_temperature 123.00(10)
_diffrn_detector_area_resol_mean 5.1977
_diffrn_measured_fraction_theta_full 0.979
_diffrn_measured_fraction_theta_max 0.995
_diffrn_measurement_details
;
#__ type_ start__ end____ width___ exp.time_
  1 omega  -34.00   18.00   1.0000   35.0000
omega____ theta____ kappa____ phi______ frames
    -      -41.4926   37.0000 -180.0000 52

#__ type_ start__ end____ width___ exp.time_
  2 omega  -85.00   -9.00   1.0000   35.0000
omega____ theta____ kappa____ phi______ frames
    -      -41.4926  125.0000    0.0000 76

#__ type_ start__ end____ width___ exp.time_
  3 omega   23.00   63.00   1.0000   35.0000
omega____ theta____ kappa____ phi______ frames
    -       41.4926 -125.0000  -90.0000 40

#__ type_ start__ end____ width___ exp.time_
  4 omega  -25.00   41.00   1.0000   35.0000
omega____ theta____ kappa____ phi______ frames
    -       41.4926  -57.0000  -60.0000 66

#__ type_ start__ end____ width___ exp.time_
  5 omega   84.00  176.00   1.0000  130.0000
omega____ theta____ kappa____ phi______ frames
    -      112.0000   61.0000  -60.0000 92

#__ type_ start__ end____ width___ exp.time_
  6 omega   30.00  109.00   1.0000  130.0000
omega____ theta____ kappa____ phi______ frames
    -      112.0000  -94.0000 -180.0000 79

#__ type_ start__ end____ width___ exp.time_
  7 omega  111.00  152.00   1.0000  130.0000
omega____ theta____ kappa____ phi______ frames
    -      112.0000  111.0000  -30.0000 41

#__ type_ start__ end____ width___ exp.time_
  8 omega   39.00   99.00   1.0000  130.0000
omega____ theta____ kappa____ phi______ frames
    -      112.0000  -45.0000 -180.0000 60

#__ type_ start__ end____ width___ exp.time_
  9 omega   44.00  150.00   1.0000  130.0000
omega____ theta____ kappa____ phi______ frames
    -      112.0000  -15.0000  -90.0000 106
;
_diffrn_measurement_device_type 'SuperNova, Dual, Cu at zero, Atlas'
_diffrn_measurement_method '\w scans'
_diffrn_orient_matrix_UB_11 -0.0824594000
_diffrn_orient_matrix_UB_12 0.0513270000
_diffrn_orient_matrix_UB_13 -0.0242090000
_diffrn_orient_matrix_UB_21 0.0097626000
_diffrn_orient_matrix_UB_22 0.0287779000
_diffrn_orient_matrix_UB_23 0.0656096000
_diffrn_orient_matrix_UB_31 0.1237825000
_diffrn_orient_matrix_UB_32 0.0319716000
_diffrn_orient_matrix_UB_33 -0.0202620000
_diffrn_radiation_monochromator mirror
_diffrn_radiation_type CuK\a
_diffrn_radiation_wavelength 1.54184
_diffrn_reflns_av_R_equivalents 0.0441
_diffrn_reflns_av_unetI/netI 0.0772
_diffrn_reflns_Laue_measured_fraction_full 0.994
_diffrn_reflns_Laue_measured_fraction_max 0.993
_diffrn_reflns_limit_h_max 12
_diffrn_reflns_limit_h_min -8
_diffrn_reflns_limit_k_max 27
_diffrn_reflns_limit_k_min -26
_diffrn_reflns_limit_l_max 25
_diffrn_reflns_limit_l_min -23
_diffrn_reflns_number 16869
_diffrn_reflns_point_group_measured_fraction_full 0.994
_diffrn_reflns_point_group_measured_fraction_max 0.993
_diffrn_reflns_theta_full 67.684
_diffrn_reflns_theta_max 68.987
_diffrn_reflns_theta_min 4.180
_diffrn_source 'SuperNova (Cu) X-ray Source'
_exptl_absorpt_coefficient_mu 8.336
_exptl_absorpt_correction_T_max 0.891
_exptl_absorpt_correction_T_min 0.672
_exptl_absorpt_correction_type analytical
_exptl_absorpt_process_details
;
CrysAlisPro, Agilent Technologies,
Version 1.171.36.32 (release 02-08-2013 CrysAlis171 .NET)
(compiled Aug  2 2013,16:46:58)
Analytical numeric absorption correction using a multifaceted crystal
            model based on expressions derived by R.C. Clark & J.S. Reid.
(Clark, R. C. & Reid, J. S. (1995). Acta Cryst. A51, 887-897)
;
_exptl_crystal_colour red
_exptl_crystal_colour_primary red
_exptl_crystal_density_diffrn 1.317
_exptl_crystal_description plate
_exptl_crystal_F_000 2072
_exptl_crystal_size_max 0.0761
_exptl_crystal_size_mid 0.0502
_exptl_crystal_size_min 0.0175
_refine_diff_density_max 0.584
_refine_diff_density_min -0.758
_refine_diff_density_rms 0.074
_refine_ls_extinction_method none
_refine_ls_goodness_of_fit_ref 1.010
_refine_ls_hydrogen_treatment constr
_refine_ls_matrix_type full
_refine_ls_number_parameters 660
_refine_ls_number_reflns 9300
_refine_ls_number_restraints 90
_refine_ls_restrained_S_all 1.017
_refine_ls_R_factor_all 0.0685
_refine_ls_R_factor_gt 0.0445
_refine_ls_shift/su_max 0.001
_refine_ls_shift/su_mean 0.000
_refine_ls_structure_factor_coef Fsqd
_refine_ls_weighting_details 'w=1/[\s^2^(Fo^2^)+(0.0302P)^2^] where P=(Fo^2^+2Fc^2^)/3'
_refine_ls_weighting_scheme calc
_refine_ls_wR_factor_gt 0.0875
_refine_ls_wR_factor_ref 0.0965
_reflns_Friedel_coverage 0.000
_reflns_number_gt 6923
_reflns_number_total 9300
_reflns_threshold_expression 'I > 2\s(I)'
_cod_data_source_file c7dt02766d2.cif
_cod_data_source_block im02-35-dytbacac3pybl_red
_cod_database_code 7044201
_shelxl_version_number 2013-4
_chemical_oxdiff_formula 'C51 H70 O6 N4 Dy1'
_shelx_space_group_comment
;
The symmetry employed for this shelxl refinement is uniquely defined
by the following loop, which should always be used as a source of
symmetry information in preference to the above space-group names.
They are only intended as comments.
;
_reflns_odcompleteness_completeness 98.99
_reflns_odcompleteness_iscentric 1
_reflns_odcompleteness_theta 69.95
_olex2_refinement_description
;
1. Fixed Uiso
 At 1.2 times of:
  All C(H) groups
 At 1.5 times of:
  All C(H,H,H) groups
2. Restrained distances
 C4B-C1B = C4B-C3BB
 1.5 with sigma of 0.05
 C3A-C4A = C4A-C2AA = C4A-C2AA = C3A-C4A
 1.5 with sigma of 0.05
3. Uiso/Uaniso restraints and constraints
C3A \\sim C3A: within 1.7A with sigma of 0.01 and sigma for terminal atoms of
0.02
C2AA \\sim C2AA: within 1.7A with sigma of 0.01 and sigma for terminal atoms of
0.02
C1C \\sim C1CC: within 1.7A with sigma of 0.01 and sigma for terminal atoms of
0.02
Uanis(C3A) \\sim Ueq, Uanis(C3A) \\sim Ueq, Uanis(C2AA) \\sim Ueq, Uanis(C2AA)
\\sim Ueq: with sigma of 0.01 and sigma for terminal atoms of 0.02
Uanis(C3BB) \\sim Ueq: with sigma of 0.01 and sigma for terminal atoms of 0.02
Uanis(C2B) \\sim Ueq: with sigma of 0.005 and sigma for terminal atoms of 0.008
Uanis(C1B) \\sim Ueq: with sigma of 0.01 and sigma for terminal atoms of 0.02
Uanis(C3C) \\sim Ueq, Uanis(C3C) \\sim Ueq, Uanis(C1CC) \\sim Ueq, Uanis(C1C)
\\sim Ueq, Uanis(C2CC) \\sim Ueq, Uanis(C2CC) \\sim Ueq: with sigma of 0.005
and sigma for terminal atoms of 0.008
Uanis(C2A) \\sim Ueq: with sigma of 0.01 and sigma for terminal atoms of 0.02
Uanis(C2C) \\sim Ueq, Uanis(C3CC) \\sim Ueq: with sigma of 0.01 and sigma for
terminal atoms of 0.02
Uanis(C3AA) \\sim Ueq: with sigma of 0.01 and sigma for terminal atoms of 0.02
4. Others
 Sof(C2AA)=Sof(H2Aa)=Sof(H2Ab)=Sof(H2Ac)=Sof(C3AA)=Sof(H3Ad)=Sof(H3Ae)=
 Sof(H3Af)=1-FVAR(1)
 Sof(C3A)=Sof(H3Aa)=Sof(H3Ab)=Sof(H3Ac)=Sof(C2A)=Sof(H2Ad)=Sof(H2Ae)=Sof(H2Af)=
 FVAR(1)
 Sof(C3C)=Sof(H3Ca)=Sof(H3Cb)=Sof(H3Cc)=Sof(C2C)=Sof(H2Cd)=Sof(H2Ce)=Sof(H2Cf)=
 Sof(C1C)=Sof(H1Cd)=Sof(H1Ce)=Sof(H1Cf)=1-FVAR(2)
 Sof(C1CC)=Sof(H1Ca)=Sof(H1Cb)=Sof(H1Cc)=Sof(C2CC)=Sof(H2Ca)=Sof(H2Cb)=
 Sof(H2Cc)=Sof(C3CC)=Sof(H3Cd)=Sof(H3Ce)=Sof(H3Cf)=FVAR(2)
 Sof(C2B)=Sof(H2Bd)=Sof(H2Be)=Sof(H2Bf)=Sof(C1B)=Sof(H1Bd)=Sof(H1Be)=Sof(H1Bf)=
 Sof(C3BB)=Sof(H3Bd)=Sof(H3Be)=Sof(H3Bf)=1-FVAR(3)
 Sof(C3B)=Sof(H3Ba)=Sof(H3Bb)=Sof(H3Bc)=Sof(C2BB)=Sof(H2Ba)=Sof(H2Bb)=
 Sof(H2Bc)=Sof(C1BB)=Sof(H1Ba)=Sof(H1Bb)=Sof(H1Bc)=FVAR(3)
5.a Aromatic/amide H refined with riding coordinates:
 C14(H14), C21(H21), C6C(H6C), C16(H16), C19(H19), C20(H20), C7(H7), C9(H9),
 C8(H8), C6A(H6A), C6(H6), C13(H13), C12(H12), C18(H18), C6B(H6B), C15(H15)
5.b Idealised Me refined as rotating group:
 C1A(H1Aa,H1Ab,H1Ac), C10C(H10a,H10b,H10c), C11C(H11a,H11b,H11c), C11B(H11d,
 H11e,H11f), C9C(H9Ca,H9Cb,H9Cc), C3B(H3Ba,H3Bb,H3Bc), C2AA(H2Aa,H2Ab,H2Ac),
 C10B(H10d,H10e,H10f), C2BB(H2Ba,H2Bb,H2Bc), C9A(H9Aa,H9Ab,H9Ac), C3A(H3Aa,H3Ab,
 H3Ac), C10A(H10g,H10h,H10i), C9B(H9Ba,H9Bb,H9Bc), C1BB(H1Ba,H1Bb,H1Bc),
 C3C(H3Ca,H3Cb,H3Cc), C1CC(H1Ca,H1Cb,H1Cc), C2CC(H2Ca,H2Cb,H2Cc), C11A(H11g,
 H11h,H11i), C2C(H2Cd,H2Ce,H2Cf), C2A(H2Ad,H2Ae,H2Af), C3AA(H3Ad,H3Ae,H3Af),
 C1C(H1Cd,H1Ce,H1Cf), C3CC(H3Cd,H3Ce,H3Cf), C2B(H2Bd,H2Be,H2Bf), C1B(H1Bd,H1Be,
 H1Bf), C3BB(H3Bd,H3Be,H3Bf)
;
_olex2_submission_special_instructions 'No special instructions were received'

loop_
_space_group_symop_operation_xyz
'x, y, z'
'-x+1/2, y+1/2, -z+1/2'
'-x, -y, -z'
'x-1/2, -y-1/2, z-1/2'

loop_
_atom_site_label
_atom_site_type_symbol
_atom_site_fract_x
_atom_site_fract_y
_atom_site_fract_z
_atom_site_U_iso_or_equiv
_atom_site_adp_type
_atom_site_occupancy
_atom_site_site_symmetry_order
_atom_site_calc_flag
_atom_site_refinement_flags_posn
_atom_site_refinement_flags_adp
_atom_site_refinement_flags_occupancy
_atom_site_disorder_assembly
_atom_site_disorder_group
Dy1 Dy 0.40393(2) 0.25467(2) 0.57933(2) 0.02500(7) Uani 1 1 d . . . . .
N4 N 0.2262(3) 0.19417(16) 0.52674(17) 0.0286(8) Uani 1 1 d . . . . .
C8A C 0.1983(5) 0.3622(2) 0.4198(2) 0.0425(12) Uani 1 1 d . . . . .
O1A O 0.3126(3) 0.33739(13) 0.61961(14) 0.0313(7) Uani 1 1 d . . . . .
N22 N 0.4632(3) 0.19968(16) 0.47655(17) 0.0290(8) Uani 1 1 d . . . . .
C14 C -0.1723(5) -0.0178(2) 0.3975(3) 0.0493(14) Uani 1 1 d . . . . .
H14 H -0.2212 -0.0479 0.3803 0.059 Uiso 1 1 calc R . . . .
C1A C 0.1416(5) 0.4782(2) 0.6296(2) 0.0419(12) Uani 1 1 d . . . . .
H1AA H 0.1260 0.5037 0.6646 0.063 Uiso 1 1 calc GR . . . .
H1AB H 0.0605 0.4661 0.6114 0.063 Uiso 1 1 calc GR . . . .
H1AC H 0.1910 0.4983 0.5983 0.063 Uiso 1 1 calc GR . . . .
C7A C 0.2446(4) 0.3518(2) 0.4889(2) 0.0292(9) Uani 1 1 d . . . . .
O2B O 0.5416(3) 0.27322(14) 0.66467(14) 0.0316(7) Uani 1 1 d . . . . .
C4A C 0.2159(5) 0.4257(2) 0.6523(2) 0.0425(12) Uani 1 1 d D . . . .
C21 C 0.5797(4) 0.2047(2) 0.4496(2) 0.0319(10) Uani 1 1 d . . . . .
H21 H 0.6320 0.2358 0.4616 0.038 Uiso 1 1 calc R . . . .
O1B O 0.5748(3) 0.30794(13) 0.54255(14) 0.0307(7) Uani 1 1 d . . . . .
C6C C 0.3818(4) 0.1314(2) 0.6950(2) 0.0331(10) Uani 1 1 d . . . . .
H6C H 0.3801 0.1022 0.7254 0.040 Uiso 1 1 calc R . . . .
C17 C 0.3879(4) 0.1560(2) 0.4567(2) 0.0276(9) Uani 1 1 d . . . . .
C8C C 0.5763(4) 0.0781(2) 0.6500(2) 0.0359(10) Uani 1 1 d . . . . .
C16 C -0.0068(5) 0.0540(3) 0.3874(2) 0.0493(14) Uani 1 1 d . . . . .
H16 H 0.0564 0.0722 0.3634 0.059 Uiso 1 1 calc R . . . .
O2C O 0.4906(2) 0.16458(12) 0.60423(14) 0.0276(6) Uani 1 1 d . . . . .
C5C C 0.2880(4) 0.1757(2) 0.6988(2) 0.0318(10) Uani 1 1 d . . . . .
C4C C 0.1848(5) 0.1730(3) 0.7511(3) 0.0444(13) Uani 1 1 d . . . . .
C19 C 0.5489(4) 0.1202(2) 0.3874(2) 0.0382(11) Uani 1 1 d . . . . .
H19 H 0.5781 0.0931 0.3583 0.046 Uiso 1 1 calc R . . . .
O1C O 0.2814(3) 0.21845(14) 0.66181(14) 0.0310(7) Uani 1 1 d . . . . .
C10C C 0.7067(4) 0.1044(3) 0.6704(3) 0.0509(14) Uani 1 1 d . . . . .
H10A H 0.7723 0.0748 0.6696 0.076 Uiso 1 1 calc GR . . . .
H10B H 0.7001 0.1196 0.7125 0.076 Uiso 1 1 calc GR . . . .
H10C H 0.7294 0.1351 0.6419 0.076 Uiso 1 1 calc GR . . . .
C20 C 0.6267(4) 0.1663(2) 0.4048(2) 0.0382(11) Uani 1 1 d . . . . .
H20 H 0.7079 0.1715 0.3872 0.046 Uiso 1 1 calc R . . . .
C7 C -0.0765(4) 0.2559(2) 0.5861(2) 0.0413(11) Uani 1 1 d . . . . .
H7 H -0.1034 0.2868 0.6112 0.050 Uiso 1 1 calc R . . . .
N1 N 0.0489(3) 0.11812(17) 0.47445(18) 0.0322(8) Uani 1 1 d . . . . .
C11C C 0.5868(5) 0.0538(2) 0.5834(2) 0.0441(12) Uani 1 1 d . . . . .
H11A H 0.6086 0.0846 0.5548 0.066 Uiso 1 1 calc GR . . . .
H11B H 0.5055 0.0370 0.5709 0.066 Uiso 1 1 calc GR . . . .
H11C H 0.6529 0.0245 0.5826 0.066 Uiso 1 1 calc GR . . . .
C4B C 0.6949(4) 0.3937(2) 0.5215(2) 0.0403(11) Uani 1 1 d D . . . .
C9 C -0.1293(4) 0.1727(2) 0.5221(3) 0.0433(12) Uani 1 1 d . . . . .
H9 H -0.1913 0.1484 0.5040 0.052 Uiso 1 1 calc R . . . .
C11B C 0.7550(5) 0.2719(3) 0.7597(3) 0.0632(18) Uani 1 1 d . . . . .
H11D H 0.7826 0.2730 0.8032 0.095 Uiso 1 1 calc GR . . . .
H11E H 0.8286 0.2770 0.7329 0.095 Uiso 1 1 calc GR . . . .
H11F H 0.7153 0.2350 0.7508 0.095 Uiso 1 1 calc GR . . . .
C8B C 0.6579(4) 0.3203(2) 0.7473(2) 0.0369(11) Uani 1 1 d . . . . .
C10 C 0.0022(4) 0.1629(2) 0.5117(2) 0.0333(10) Uani 1 1 d . . . . .
C8 C -0.1665(4) 0.2187(2) 0.5595(3) 0.0477(13) Uani 1 1 d . . . . .
H8 H -0.2540 0.2248 0.5670 0.057 Uiso 1 1 calc R . . . .
C9C C 0.5431(5) 0.0293(2) 0.6953(2) 0.0448(12) Uani 1 1 d . . . . .
H9CA H 0.6064 -0.0011 0.6919 0.067 Uiso 1 1 calc GR . . . .
H9CB H 0.4591 0.0141 0.6848 0.067 Uiso 1 1 calc GR . . . .
H9CC H 0.5430 0.0439 0.7378 0.067 Uiso 1 1 calc GR . . . .
C3B C 0.7218(8) 0.3644(4) 0.4585(4) 0.056(2) Uani 0.738(9) 1 d . . P A 1
H3BA H 0.7521 0.3929 0.4289 0.084 Uiso 0.738(9) 1 calc GR . P A 1
H3BB H 0.6438 0.3470 0.4425 0.084 Uiso 0.738(9) 1 calc GR . P A 1
H3BC H 0.7867 0.3350 0.4644 0.084 Uiso 0.738(9) 1 calc GR . P A 1
C6A C 0.2137(4) 0.3910(2) 0.5376(2) 0.0317(10) Uani 1 1 d . . . . .
H6A H 0.1671 0.4244 0.5275 0.038 Uiso 1 1 calc R . . . .
C6 C 0.0536(4) 0.2473(2) 0.5756(2) 0.0347(9) Uani 1 1 d . . . . .
H6 H 0.1139 0.2729 0.5931 0.042 Uiso 1 1 calc R . . . .
C2AA C 0.3574(15) 0.4523(7) 0.6719(10) 0.053(4) Uani 0.55(3) 1 d D U P B 2
H2AA H 0.3937 0.4719 0.6362 0.079 Uiso 0.55(3) 1 calc GR . P B 2
H2AB H 0.4138 0.4213 0.6849 0.079 Uiso 0.55(3) 1 calc GR . P B 2
H2AC H 0.3477 0.4793 0.7061 0.079 Uiso 0.55(3) 1 calc GR . P B 2
C5A C 0.2504(4) 0.3818(2) 0.6004(2) 0.0310(9) Uani 1 1 d . . . . .
C11 C -0.0295(4) 0.0721(2) 0.4481(2) 0.0347(10) Uani 1 1 d . . . . .
C13 C -0.1935(4) 0.0006(2) 0.4581(3) 0.0424(12) Uani 1 1 d . . . . .
H13 H -0.2575 -0.0171 0.4819 0.051 Uiso 1 1 calc R . . . .
C7C C 0.4775(4) 0.1281(2) 0.6486(2) 0.0301(9) Uani 1 1 d . . . . .
C10B C 0.5393(5) 0.3118(3) 0.7885(2) 0.0457(12) Uani 1 1 d . . . . .
H10D H 0.5022 0.2743 0.7802 0.069 Uiso 1 1 calc GR . . . .
H10E H 0.4766 0.3414 0.7790 0.069 Uiso 1 1 calc GR . . . .
H10F H 0.5643 0.3144 0.8323 0.069 Uiso 1 1 calc GR . . . .
C12 C -0.1209(4) 0.0451(2) 0.4843(2) 0.0376(11) Uani 1 1 d . . . . .
H12 H -0.1338 0.0566 0.5259 0.045 Uiso 1 1 calc R . . . .
O2A O 0.3072(3) 0.30595(13) 0.49636(13) 0.0292(6) Uani 1 1 d . . . . .
C2BB C 0.8279(6) 0.4183(3) 0.5461(3) 0.0453(19) Uani 0.738(9) 1 d . . P A 1
H2BA H 0.8877 0.3868 0.5523 0.068 Uiso 0.738(9) 1 calc GR . P A 1
H2BB H 0.8154 0.4382 0.5854 0.068 Uiso 0.738(9) 1 calc GR . P A 1
H2BC H 0.8620 0.4449 0.5155 0.068 Uiso 0.738(9) 1 calc GR . P A 1
C9A C 0.1085(5) 0.3111(3) 0.4030(3) 0.0601(17) Uani 1 1 d . . . . .
H9AA H 0.1564 0.2754 0.4051 0.090 Uiso 1 1 calc GR . . . .
H9AB H 0.0744 0.3164 0.3610 0.090 Uiso 1 1 calc GR . . . .
H9AC H 0.0385 0.3097 0.4324 0.090 Uiso 1 1 calc GR . . . .
C3 C 0.2536(4) 0.1556(2) 0.4820(2) 0.0283(9) Uani 1 1 d . . . . .
C3A C 0.102(2) 0.3910(7) 0.6922(9) 0.050(5) Uani 0.45(3) 1 d D U P B 1
H3AA H 0.0806 0.4128 0.7294 0.075 Uiso 0.45(3) 1 calc GR . P B 1
H3AB H 0.1325 0.3532 0.7042 0.075 Uiso 0.45(3) 1 calc GR . P B 1
H3AC H 0.0257 0.3870 0.6659 0.075 Uiso 0.45(3) 1 calc GR . P B 1
C18 C 0.4280(4) 0.1145(2) 0.4131(2) 0.0339(10) Uani 1 1 d . . . . .
H18 H 0.3743 0.0837 0.4017 0.041 Uiso 1 1 calc R . . . .
C7B C 0.6149(4) 0.3157(2) 0.6774(2) 0.0298(9) Uani 1 1 d . . . . .
C10A C 0.3155(6) 0.3615(3) 0.3774(3) 0.0645(18) Uani 1 1 d . . . . .
H10G H 0.3705 0.3939 0.3876 0.097 Uiso 1 1 calc GR . . . .
H10H H 0.2878 0.3643 0.3340 0.097 Uiso 1 1 calc GR . . . .
H10I H 0.3624 0.3259 0.3837 0.097 Uiso 1 1 calc GR . . . .
C6B C 0.6601(4) 0.3548(2) 0.6324(2) 0.0355(10) Uani 1 1 d . . . . .
H6B H 0.7070 0.3868 0.6467 0.043 Uiso 1 1 calc R . . . .
C5B C 0.6399(4) 0.3491(2) 0.5684(2) 0.0338(10) Uani 1 1 d . . . . .
C5 C 0.0954(4) 0.2008(2) 0.5391(2) 0.0304(9) Uani 1 1 d . . . . .
C9B C 0.7198(5) 0.3789(3) 0.7632(3) 0.0572(16) Uani 1 1 d . . . . .
H9BA H 0.7365 0.3811 0.8079 0.086 Uiso 1 1 calc GR . . . .
H9BB H 0.6622 0.4096 0.7508 0.086 Uiso 1 1 calc GR . . . .
H9BC H 0.7997 0.3827 0.7409 0.086 Uiso 1 1 calc GR . . . .
N2 N 0.1743(3) 0.11746(17) 0.45384(17) 0.0313(8) Uani 1 1 d . . . . .
C15 C -0.0780(6) 0.0088(3) 0.3621(3) 0.0585(16) Uani 1 1 d . . . . .
H15 H -0.0624 -0.0038 0.3211 0.070 Uiso 1 1 calc R . . . .
C1BB C 0.5991(7) 0.4404(4) 0.5153(5) 0.059(3) Uani 0.738(9) 1 d . . P A 1
H1BA H 0.6262 0.4672 0.4833 0.088 Uiso 0.738(9) 1 calc GR . P A 1
H1BB H 0.5916 0.4603 0.5549 0.088 Uiso 0.738(9) 1 calc GR . P A 1
H1BC H 0.5168 0.4241 0.5035 0.088 Uiso 0.738(9) 1 calc GR . P A 1
C3C C 0.1875(9) 0.1145(5) 0.7875(4) 0.058(3) Uani 0.654(11) 1 d . U P C 2
H3CA H 0.1744 0.0830 0.7584 0.087 Uiso 0.654(11) 1 calc GR . P C 2
H3CB H 0.1199 0.1143 0.8183 0.087 Uiso 0.654(11) 1 calc GR . P C 2
H3CC H 0.2697 0.1100 0.8085 0.087 Uiso 0.654(11) 1 calc GR . P C 2
C1CC C 0.087(2) 0.1340(12) 0.7376(12) 0.086(6) Uani 0.346(11) 1 d . U P C 1
H1CA H 0.0467 0.1440 0.6980 0.129 Uiso 0.346(11) 1 calc GR . P C 1
H1CB H 0.0237 0.1354 0.7705 0.129 Uiso 0.346(11) 1 calc GR . P C 1
H1CC H 0.1222 0.0955 0.7351 0.129 Uiso 0.346(11) 1 calc GR . P C 1
C2CC C 0.1233(15) 0.2366(8) 0.7574(8) 0.047(4) Uani 0.346(11) 1 d . U P C 1
H2CA H 0.1908 0.2642 0.7662 0.071 Uiso 0.346(11) 1 calc GR . P C 1
H2CB H 0.0622 0.2369 0.7912 0.071 Uiso 0.346(11) 1 calc GR . P C 1
H2CC H 0.0802 0.2469 0.7185 0.071 Uiso 0.346(11) 1 calc GR . P C 1
C11A C 0.1229(7) 0.4179(3) 0.4102(3) 0.080(2) Uani 1 1 d . . . . .
H11G H 0.0493 0.4181 0.4375 0.119 Uiso 1 1 calc GR . . . .
H11H H 0.0942 0.4204 0.3670 0.119 Uiso 1 1 calc GR . . . .
H11I H 0.1774 0.4505 0.4200 0.119 Uiso 1 1 calc GR . . . .
C2C C 0.2009(16) 0.2215(6) 0.7909(6) 0.107(6) Uani 0.654(11) 1 d . U P C 2
H2CD H 0.2799 0.2175 0.8148 0.161 Uiso 0.654(11) 1 calc GR . P C 2
H2CE H 0.1292 0.2239 0.8193 0.161 Uiso 0.654(11) 1 calc GR . P C 2
H2CF H 0.2045 0.2562 0.7658 0.161 Uiso 0.654(11) 1 calc GR . P C 2
C2A C 0.316(3) 0.4367(12) 0.6959(13) 0.070(7) Uani 0.45(3) 1 d . U P B 1
H2AD H 0.3831 0.4583 0.6757 0.105 Uiso 0.45(3) 1 calc GR . P B 1
H2AE H 0.3501 0.4005 0.7113 0.105 Uiso 0.45(3) 1 calc GR . P B 1
H2AF H 0.2826 0.4588 0.7306 0.105 Uiso 0.45(3) 1 calc GR . P B 1
C3AA C 0.170(3) 0.3970(8) 0.7074(8) 0.065(5) Uani 0.55(3) 1 d . U P B 2
H3AD H 0.1632 0.4244 0.7414 0.098 Uiso 0.55(3) 1 calc GR . P B 2
H3AE H 0.2284 0.3665 0.7192 0.098 Uiso 0.55(3) 1 calc GR . P B 2
H3AF H 0.0857 0.3807 0.6986 0.098 Uiso 0.55(3) 1 calc GR . P B 2
C1C C 0.0515(9) 0.1685(6) 0.7158(5) 0.079(3) Uani 0.654(11) 1 d . U P C 2
H1CD H 0.0374 0.2029 0.6910 0.118 Uiso 0.654(11) 1 calc GR . P C 2
H1CE H -0.0163 0.1647 0.7461 0.118 Uiso 0.654(11) 1 calc GR . P C 2
H1CF H 0.0516 0.1352 0.6885 0.118 Uiso 0.654(11) 1 calc GR . P C 2
C3CC C 0.249(2) 0.1622(13) 0.8164(10) 0.091(8) Uani 0.346(11) 1 d . U P C 1
H3CD H 0.2850 0.1237 0.8175 0.136 Uiso 0.346(11) 1 calc GR . P C 1
H3CE H 0.1854 0.1659 0.8488 0.136 Uiso 0.346(11) 1 calc GR . P C 1
H3CF H 0.3166 0.1901 0.8233 0.136 Uiso 0.346(11) 1 calc GR . P C 1
C2B C 0.718(2) 0.4536(11) 0.5496(11) 0.061(7) Uani 0.262(9) 1 d . U P A 2
H2BD H 0.8010 0.4546 0.5700 0.092 Uiso 0.262(9) 1 calc GR . P A 2
H2BE H 0.6518 0.4618 0.5800 0.092 Uiso 0.262(9) 1 calc GR . P A 2
H2BF H 0.7145 0.4822 0.5166 0.092 Uiso 0.262(9) 1 calc GR . P A 2
C1B C 0.5681(19) 0.4095(10) 0.4742(9) 0.045(5) Uani 0.262(9) 1 d D U P A 2
H1BD H 0.5911 0.4406 0.4461 0.068 Uiso 0.262(9) 1 calc GR . P A 2
H1BE H 0.4961 0.4213 0.4995 0.068 Uiso 0.262(9) 1 calc GR . P A 2
H1BF H 0.5447 0.3758 0.4499 0.068 Uiso 0.262(9) 1 calc GR . P A 2
C3BB C 0.791(2) 0.3717(12) 0.4839(12) 0.063(7) Uani 0.262(9) 1 d D U P A 2
H3BD H 0.7618 0.3361 0.4648 0.095 Uiso 0.262(9) 1 calc GR . P A 2
H3BE H 0.8668 0.3644 0.5092 0.095 Uiso 0.262(9) 1 calc GR . P A 2
H3BF H 0.8108 0.3994 0.4514 0.095 Uiso 0.262(9) 1 calc GR . P A 2

loop_
_atom_site_aniso_label
_atom_site_aniso_U_11
_atom_site_aniso_U_22
_atom_site_aniso_U_33
_atom_site_aniso_U_23
_atom_site_aniso_U_13
_atom_site_aniso_U_12
Dy1 0.02335(9) 0.01990(12) 0.03177(11) -0.00092(12) 0.00165(7) 0.00159(11)
N4 0.0241(15) 0.025(2) 0.037(2) -0.0025(16) 0.0014(14) 0.0010(14)
C8A 0.057(3) 0.036(3) 0.034(3) -0.005(2) -0.004(2) 0.019(2)
O1A 0.0395(15) 0.0216(16) 0.0327(16) -0.0045(13) -0.0013(12) 0.0104(13)
N22 0.0266(15) 0.0203(19) 0.040(2) 0.0033(16) 0.0017(14) 0.0017(14)
C14 0.049(3) 0.038(3) 0.060(4) -0.001(3) -0.017(3) -0.014(2)
C1A 0.051(3) 0.035(3) 0.040(3) -0.006(2) 0.002(2) 0.010(2)
C7A 0.0306(19) 0.023(2) 0.034(2) 0.0011(19) 0.0010(17) 0.0028(17)
O2B 0.0347(14) 0.0281(17) 0.0319(16) 0.0018(13) -0.0052(12) 0.0012(12)
C4A 0.060(3) 0.028(3) 0.039(3) -0.007(2) 0.000(2) 0.016(2)
C21 0.0253(18) 0.032(3) 0.039(2) -0.004(2) 0.0083(17) 0.0004(17)
O1B 0.0290(13) 0.0245(17) 0.0388(17) 0.0017(13) 0.0024(12) -0.0067(12)
C6C 0.034(2) 0.028(3) 0.037(2) 0.008(2) 0.0033(18) 0.0020(18)
C17 0.0288(18) 0.023(2) 0.031(2) 0.0016(18) 0.0021(16) 0.0027(16)
C8C 0.035(2) 0.027(3) 0.046(3) 0.004(2) 0.000(2) 0.0061(19)
C16 0.060(3) 0.049(4) 0.039(3) 0.009(3) -0.008(2) -0.022(3)
O2C 0.0309(13) 0.0149(15) 0.0371(16) 0.0026(13) 0.0024(12) 0.0056(11)
C5C 0.0305(19) 0.033(3) 0.032(2) -0.001(2) 0.0036(17) -0.0026(18)
C4C 0.039(2) 0.046(3) 0.048(3) 0.010(3) 0.014(2) 0.004(2)
C19 0.043(2) 0.034(3) 0.037(3) -0.006(2) 0.005(2) 0.006(2)
O1C 0.0280(13) 0.0301(18) 0.0352(16) 0.0057(14) 0.0070(12) 0.0053(12)
C10C 0.037(2) 0.045(3) 0.071(4) 0.006(3) -0.015(2) 0.008(2)
C20 0.033(2) 0.041(3) 0.041(3) 0.001(2) 0.0073(19) 0.002(2)
C7 0.035(2) 0.032(3) 0.057(3) -0.003(3) 0.0057(19) 0.009(2)
N1 0.0268(16) 0.031(2) 0.039(2) 0.0035(17) -0.0045(15) -0.0022(15)
C11C 0.053(3) 0.029(3) 0.050(3) -0.004(2) 0.005(2) 0.011(2)
C4B 0.041(2) 0.031(3) 0.049(3) 0.002(2) 0.003(2) -0.010(2)
C9 0.0248(19) 0.035(3) 0.070(4) 0.001(3) -0.007(2) -0.0001(19)
C11B 0.061(3) 0.084(5) 0.044(3) 0.003(3) -0.008(3) 0.030(3)
C8B 0.033(2) 0.039(3) 0.038(3) -0.005(2) -0.0047(19) 0.002(2)
C10 0.031(2) 0.025(2) 0.044(3) 0.002(2) -0.0042(18) -0.0014(18)
C8 0.0229(19) 0.040(3) 0.081(4) 0.006(3) 0.003(2) 0.0031(19)
C9C 0.060(3) 0.025(3) 0.050(3) 0.008(2) 0.005(2) 0.012(2)
C3B 0.063(5) 0.058(6) 0.046(5) 0.009(4) 0.005(4) -0.024(4)
C6A 0.037(2) 0.023(2) 0.036(2) -0.0046(19) 0.0002(18) 0.0097(18)
C6 0.0303(18) 0.029(3) 0.045(2) -0.003(2) 0.0024(16) 0.001(2)
C2AA 0.060(7) 0.037(7) 0.060(8) -0.030(6) -0.022(6) 0.026(6)
C5A 0.0292(19) 0.028(3) 0.035(2) -0.004(2) 0.0036(17) 0.0010(17)
C11 0.034(2) 0.026(3) 0.044(3) 0.002(2) -0.0108(19) -0.0056(18)
C13 0.029(2) 0.032(3) 0.065(3) 0.002(2) -0.007(2) -0.0045(19)
C7C 0.0286(19) 0.026(2) 0.036(2) -0.005(2) -0.0063(17) 0.0023(17)
C10B 0.051(3) 0.047(3) 0.040(3) 0.000(2) -0.004(2) 0.003(2)
C12 0.029(2) 0.032(3) 0.052(3) -0.001(2) -0.004(2) -0.0012(19)
O2A 0.0332(14) 0.0253(17) 0.0290(15) -0.0034(13) -0.0013(12) 0.0063(12)
C2BB 0.040(3) 0.037(4) 0.059(5) 0.007(4) -0.005(3) -0.017(3)
C9A 0.058(3) 0.072(5) 0.050(3) -0.013(3) -0.018(3) 0.006(3)
C3 0.0250(18) 0.025(2) 0.034(2) 0.0054(19) -0.0011(17) -0.0007(16)
C3A 0.073(11) 0.034(7) 0.045(8) -0.002(6) 0.035(8) 0.006(8)
C18 0.041(2) 0.027(3) 0.034(2) -0.002(2) 0.0005(19) 0.0016(19)
C7B 0.0251(18) 0.028(2) 0.037(2) -0.0050(19) -0.0034(16) 0.0022(17)
C10A 0.074(4) 0.085(5) 0.035(3) 0.009(3) 0.003(3) 0.007(4)
C6B 0.033(2) 0.027(3) 0.046(3) -0.002(2) 0.0022(19) -0.0021(18)
C5B 0.0265(19) 0.025(2) 0.050(3) 0.000(2) 0.0037(18) -0.0034(17)
C5 0.0258(18) 0.027(2) 0.038(2) 0.004(2) 0.0006(17) -0.0025(17)
C9B 0.063(3) 0.067(4) 0.042(3) -0.014(3) -0.005(3) -0.018(3)
N2 0.0316(17) 0.027(2) 0.035(2) 0.0010(17) -0.0003(15) -0.0043(15)
C15 0.075(4) 0.055(4) 0.045(3) -0.004(3) -0.016(3) -0.023(3)
C1BB 0.045(4) 0.041(5) 0.090(7) 0.036(5) 0.002(4) -0.004(3)
C3C 0.065(5) 0.055(5) 0.054(5) 0.015(4) 0.019(4) 0.002(4)
C1CC 0.079(8) 0.089(9) 0.092(9) -0.007(7) 0.027(7) -0.011(7)
C2CC 0.048(6) 0.051(7) 0.043(6) 0.003(6) 0.016(5) 0.012(5)
C11A 0.131(6) 0.067(5) 0.041(3) 0.001(3) -0.015(4) 0.053(5)
C2C 0.171(13) 0.064(8) 0.088(9) -0.030(7) 0.081(9) -0.030(9)
C2A 0.078(12) 0.065(12) 0.067(12) -0.024(10) -0.021(9) 0.028(10)
C3AA 0.086(12) 0.049(8) 0.062(8) -0.013(6) 0.032(8) 0.023(8)
C1C 0.048(4) 0.114(7) 0.075(6) 0.033(5) 0.018(4) 0.000(5)
C3CC 0.085(12) 0.117(17) 0.070(12) 0.029(11) 0.044(10) 0.047(12)
C2B 0.067(9) 0.057(9) 0.060(9) 0.005(7) 0.001(7) -0.010(7)
C1B 0.057(10) 0.037(11) 0.042(10) 0.012(9) 0.008(8) 0.008(9)
C3BB 0.063(12) 0.057(14) 0.071(14) 0.024(12) 0.028(11) 0.016(11)

loop_
_atom_type_symbol
_atom_type_description
_atom_type_scat_dispersion_real
_atom_type_scat_dispersion_imag
_atom_type_scat_source
C C 0.0181 0.0091 'International Tables Vol C Tables 4.2.6.8 and 6.1.1.4'
H H 0.0000 0.0000 'International Tables Vol C Tables 4.2.6.8 and 6.1.1.4'
Dy Dy -9.8046 9.8477 'International Tables Vol C Tables 4.2.6.8 and 6.1.1.4'
N N 0.0311 0.0180 'International Tables Vol C Tables 4.2.6.8 and 6.1.1.4'
O O 0.0492 0.0322 'International Tables Vol C Tables 4.2.6.8 and 6.1.1.4'

loop_
_exptl_crystal_face_index_h
_exptl_crystal_face_index_k
_exptl_crystal_face_index_l
_exptl_crystal_face_perp_dist
_exptl_oxdiff_crystal_face_indexfrac_h
_exptl_oxdiff_crystal_face_indexfrac_k
_exptl_oxdiff_crystal_face_indexfrac_l
_exptl_oxdiff_crystal_face_x
_exptl_oxdiff_crystal_face_y
_exptl_oxdiff_crystal_face_z
-1 -10 10 0.0221 -1.0000 -10.0000 9.9999 -0.6729 0.3585 -0.6461
-6 3 -6 0.0205 -6.0001 3.0005 -5.9998 0.7940 -0.3659 -0.5252
6 -1 4 0.0267 6.0001 -1.0005 3.9998 -0.6429 0.2922 0.6297
3 10 -8 0.0405 3.0000 9.9999 -8.0000 0.4596 -0.2078 0.8532
-2 8 11 0.0101 -2.0000 8.0000 10.9997 0.3092 0.9324 -0.2147
2 -9 -10 0.0030 2.0000 -9.0000 -9.9998 -0.3848 -0.8956 0.1624

loop_
_geom_angle_atom_site_label_1
_geom_angle_atom_site_label_2
_geom_angle_atom_site_label_3
_geom_angle
N4 Dy1 N22 62.88(11)
O1A Dy1 N4 108.51(11)
O1A Dy1 N22 144.90(11)
O1A Dy1 O2B 79.06(10)
O1A Dy1 O2C 144.89(10)
O1A Dy1 O1C 77.78(11)
O1A Dy1 O2A 71.61(10)
O2B Dy1 N4 150.50(11)
O2B Dy1 N22 126.28(10)
O2B Dy1 O2A 138.17(11)
O1B Dy1 N4 134.23(11)
O1B Dy1 O1A 90.24(11)
O1B Dy1 N22 77.67(11)
O1B Dy1 O2B 72.44(10)
O1B Dy1 O2C 104.98(10)
O1B Dy1 O1C 151.09(11)
O1B Dy1 O2A 78.42(10)
O2C Dy1 N4 83.43(11)
O2C Dy1 N22 70.12(11)
O2C Dy1 O2B 75.89(11)
O2C Dy1 O1C 73.78(10)
O2C Dy1 O2A 141.79(10)
O1C Dy1 N4 74.68(11)
O1C Dy1 N22 126.20(11)
O1C Dy1 O2B 79.44(10)
O1C Dy1 O2A 120.96(10)
O2A Dy1 N4 69.33(11)
O2A Dy1 N22 73.70(10)
C3 N4 Dy1 121.1(3)
C3 N4 C5 115.1(4)
C5 N4 Dy1 123.8(3)
C9A C8A C7A 106.2(4)
C10A C8A C7A 108.4(4)
C10A C8A C9A 109.8(5)
C11A C8A C7A 114.3(4)
C11A C8A C9A 107.9(5)
C11A C8A C10A 110.1(5)
C5A O1A Dy1 139.2(3)
C21 N22 Dy1 122.3(3)
C17 N22 Dy1 119.2(3)
C17 N22 C21 117.0(4)
C13 C14 H14 120.2
C13 C14 C15 119.5(5)
C15 C14 H14 120.2
H1AA C1A H1AB 109.5
H1AA C1A H1AC 109.5
H1AB C1A H1AC 109.5
C4A C1A H1AA 109.5
C4A C1A H1AB 109.5
C4A C1A H1AC 109.5
C6A C7A C8A 121.3(4)
O2A C7A C8A 113.9(4)
O2A C7A C6A 124.8(4)
C7B O2B Dy1 131.9(3)
C1A C4A C2AA 103.4(7)
C1A C4A C5A 114.9(4)
C1A C4A C3A 100.6(9)
C5A C4A C2AA 102.3(7)
C5A C4A C3A 102.6(7)
C2A C4A C1A 115.7(11)
C2A C4A C5A 114.5(10)
C2A C4A C3A 106.0(11)
C3AA C4A C1A 117.1(8)
C3AA C4A C2AA 105.9(9)
C3AA C4A C5A 111.2(8)
N22 C21 H21 118.1
N22 C21 C20 123.8(4)
C20 C21 H21 118.1
C5B O1B Dy1 130.8(3)
C5C C6C H6C 117.6
C7C C6C H6C 117.6
C7C C6C C5C 124.7(4)
N22 C17 C3 115.6(4)
N22 C17 C18 123.1(4)
C18 C17 C3 121.2(4)
C10C C8C C7C 106.9(4)
C11C C8C C10C 109.5(4)
C11C C8C C7C 108.1(4)
C9C C8C C10C 108.5(4)
C9C C8C C11C 109.4(4)
C9C C8C C7C 114.3(4)
C11 C16 H16 120.1
C11 C16 C15 119.7(5)
C15 C16 H16 120.1
C7C O2C Dy1 135.8(3)
C6C C5C C4C 119.5(4)
O1C C5C C6C 124.2(4)
O1C C5C C4C 116.3(4)
C5C C4C C3C 112.4(5)
C5C C4C C2CC 107.5(7)
C5C C4C C1C 105.8(5)
C5C C4C C3CC 110.6(7)
C3C C4C C1C 101.0(7)
C1CC C4C C5C 112.9(10)
C1CC C4C C2CC 108.7(12)
C1CC C4C C3CC 112.7(15)
C2C C4C C5C 108.6(6)
C2C C4C C3C 112.9(8)
C2C C4C C1C 115.9(10)
C3CC C4C C2CC 103.9(12)
C20 C19 H19 120.1
C18 C19 H19 120.1
C18 C19 C20 119.8(5)
C5C O1C Dy1 136.2(3)
C8C C10C H10A 109.5
C8C C10C H10B 109.5
C8C C10C H10C 109.5
H10A C10C H10B 109.5
H10A C10C H10C 109.5
H10B C10C H10C 109.5
C21 C20 H20 121.1
C19 C20 C21 117.8(4)
C19 C20 H20 121.1
C8 C7 H7 120.0
C6 C7 H7 120.0
C6 C7 C8 119.9(5)
C10 N1 C11 124.6(4)
N2 N1 C10 121.6(4)
N2 N1 C11 113.5(4)
C8C C11C H11A 109.5
C8C C11C H11B 109.5
C8C C11C H11C 109.5
H11A C11C H11B 109.5
H11A C11C H11C 109.5
H11B C11C H11C 109.5
C3B C4B C2BB 106.4(5)
C3B C4B C5B 110.0(5)
C5B C4B C2BB 110.8(4)
C5B C4B C1B 103.7(8)
C1BB C4B C3B 112.1(6)
C1BB C4B C2BB 110.7(6)
C1BB C4B C5B 107.0(4)
C2B C4B C5B 114.2(10)
C2B C4B C1B 98.8(12)
C3BB C4B C5B 113.7(11)
C3BB C4B C2B 116.8(15)
C3BB C4B C1B 107.3(14)
C10 C9 H9 120.2
C8 C9 H9 120.2
C8 C9 C10 119.5(5)
H11D C11B H11E 109.5
H11D C11B H11F 109.5
H11E C11B H11F 109.5
C8B C11B H11D 109.5
C8B C11B H11E 109.5
C8B C11B H11F 109.5
C11B C8B C10B 109.9(5)
C11B C8B C7B 107.3(4)
C11B C8B C9B 109.5(4)
C10B C8B C7B 108.3(4)
C10B C8B C9B 109.0(4)
C9B C8B C7B 112.8(4)
N1 C10 C9 123.7(4)
N1 C10 C5 116.8(4)
C9 C10 C5 119.5(4)
C7 C8 H8 119.4
C9 C8 C7 121.3(4)
C9 C8 H8 119.4
C8C C9C H9CA 109.5
C8C C9C H9CB 109.5
C8C C9C H9CC 109.5
H9CA C9C H9CB 109.5
H9CA C9C H9CC 109.5
H9CB C9C H9CC 109.5
C4B C3B H3BA 109.5
C4B C3B H3BB 109.5
C4B C3B H3BC 109.5
H3BA C3B H3BB 109.5
H3BA C3B H3BC 109.5
H3BB C3B H3BC 109.5
C7A C6A H6A 118.7
C5A C6A C7A 122.5(4)
C5A C6A H6A 118.7
C7 C6 H6 119.7
C7 C6 C5 120.6(4)
C5 C6 H6 119.7
C4A C2AA H2AA 109.5
C4A C2AA H2AB 109.5
C4A C2AA H2AC 109.5
H2AA C2AA H2AB 109.5
H2AA C2AA H2AC 109.5
H2AB C2AA H2AC 109.5
O1A C5A C4A 114.8(4)
O1A C5A C6A 124.0(4)
C6A C5A C4A 121.2(4)
C16 C11 N1 118.9(4)
C12 C11 C16 120.7(5)
C12 C11 N1 120.3(4)
C14 C13 H13 119.6
C14 C13 C12 120.9(5)
C12 C13 H13 119.6
C6C C7C C8C 120.0(4)
O2C C7C C6C 124.3(4)
O2C C7C C8C 115.7(4)
C8B C10B H10D 109.5
C8B C10B H10E 109.5
C8B C10B H10F 109.5
H10D C10B H10E 109.5
H10D C10B H10F 109.5
H10E C10B H10F 109.5
C11 C12 C13 119.0(5)
C11 C12 H12 120.5
C13 C12 H12 120.5
C7A O2A Dy1 137.9(3)
C4B C2BB H2BA 109.5
C4B C2BB H2BB 109.5
C4B C2BB H2BC 109.5
H2BA C2BB H2BB 109.5
H2BA C2BB H2BC 109.5
H2BB C2BB H2BC 109.5
C8A C9A H9AA 109.5
C8A C9A H9AB 109.5
C8A C9A H9AC 109.5
H9AA C9A H9AB 109.5
H9AA C9A H9AC 109.5
H9AB C9A H9AC 109.5
N4 C3 C17 117.3(4)
N4 C3 N2 128.4(4)
N2 C3 C17 114.3(4)
C4A C3A H3AA 109.5
C4A C3A H3AB 109.5
C4A C3A H3AC 109.5
H3AA C3A H3AB 109.5
H3AA C3A H3AC 109.5
H3AB C3A H3AC 109.5
C17 C18 H18 120.8
C19 C18 C17 118.3(5)
C19 C18 H18 120.8
O2B C7B C8B 115.1(4)
O2B C7B C6B 123.9(4)
C6B C7B C8B 121.0(4)
C8A C10A H10G 109.5
C8A C10A H10H 109.5
C8A C10A H10I 109.5
H10G C10A H10H 109.5
H10G C10A H10I 109.5
H10H C10A H10I 109.5
C7B C6B H6B 117.9
C5B C6B C7B 124.3(4)
C5B C6B H6B 117.9
O1B C5B C4B 114.5(4)
O1B C5B C6B 124.3(4)
C6B C5B C4B 121.2(4)
N4 C5 C10 120.9(4)
N4 C5 C6 119.9(4)
C6 C5 C10 119.1(4)
C8B C9B H9BA 109.5
C8B C9B H9BB 109.5
C8B C9B H9BC 109.5
H9BA C9B H9BB 109.5
H9BA C9B H9BC 109.5
H9BB C9B H9BC 109.5
C3 N2 N1 115.3(4)
C14 C15 C16 120.1(6)
C14 C15 H15 119.9
C16 C15 H15 119.9
C4B C1BB H1BA 109.5
C4B C1BB H1BB 109.5
C4B C1BB H1BC 109.5
H1BA C1BB H1BB 109.5
H1BA C1BB H1BC 109.5
H1BB C1BB H1BC 109.5
C4C C3C H3CA 109.5
C4C C3C H3CB 109.5
C4C C3C H3CC 109.5
H3CA C3C H3CB 109.5
H3CA C3C H3CC 109.5
H3CB C3C H3CC 109.5
C4C C1CC H1CA 109.5
C4C C1CC H1CB 109.5
C4C C1CC H1CC 109.5
H1CA C1CC H1CB 109.5
H1CA C1CC H1CC 109.5
H1CB C1CC H1CC 109.5
C4C C2CC H2CA 109.5
C4C C2CC H2CB 109.5
C4C C2CC H2CC 109.5
H2CA C2CC H2CB 109.5
H2CA C2CC H2CC 109.5
H2CB C2CC H2CC 109.5
C8A C11A H11G 109.5
C8A C11A H11H 109.5
C8A C11A H11I 109.5
H11G C11A H11H 109.5
H11G C11A H11I 109.5
H11H C11A H11I 109.5
C4C C2C H2CD 109.5
C4C C2C H2CE 109.5
C4C C2C H2CF 109.5
H2CD C2C H2CE 109.5
H2CD C2C H2CF 109.5
H2CE C2C H2CF 109.5
C4A C2A H2AD 109.5
C4A C2A H2AE 109.5
C4A C2A H2AF 109.5
H2AD C2A H2AE 109.5
H2AD C2A H2AF 109.5
H2AE C2A H2AF 109.5
C4A C3AA H3AD 109.5
C4A C3AA H3AE 109.5
C4A C3AA H3AF 109.5
H3AD C3AA H3AE 109.5
H3AD C3AA H3AF 109.5
H3AE C3AA H3AF 109.5
C4C C1C H1CD 109.5
C4C C1C H1CE 109.5
C4C C1C H1CF 109.5
H1CD C1C H1CE 109.5
H1CD C1C H1CF 109.5
H1CE C1C H1CF 109.5
C4C C3CC H3CD 109.5
C4C C3CC H3CE 109.5
C4C C3CC H3CF 109.5
H3CD C3CC H3CE 109.5
H3CD C3CC H3CF 109.5
H3CE C3CC H3CF 109.5
C4B C2B H2BD 109.5
C4B C2B H2BE 109.5
C4B C2B H2BF 109.5
H2BD C2B H2BE 109.5
H2BD C2B H2BF 109.5
H2BE C2B H2BF 109.5
C4B C1B H1BD 109.5
C4B C1B H1BE 109.5
C4B C1B H1BF 109.5
H1BD C1B H1BE 109.5
H1BD C1B H1BF 109.5
H1BE C1B H1BF 109.5
C4B C3BB H3BD 109.5
C4B C3BB H3BE 109.5
C4B C3BB H3BF 109.5
H3BD C3BB H3BE 109.5
H3BD C3BB H3BF 109.5
H3BE C3BB H3BF 109.5

loop_
_geom_bond_atom_site_label_1
_geom_bond_atom_site_label_2
_geom_bond_distance
Dy1 N4 2.551(3)
Dy1 O1A 2.293(3)
Dy1 N22 2.595(4)
Dy1 O2B 2.326(3)
Dy1 O1B 2.293(3)
Dy1 O2C 2.316(3)
Dy1 O1C 2.322(3)
Dy1 O2A 2.331(3)
N4 C3 1.330(6)
N4 C5 1.388(5)
C8A C7A 1.550(6)
C8A C9A 1.538(8)
C8A C10A 1.516(7)
C8A C11A 1.511(7)
O1A C5A 1.271(5)
N22 C21 1.343(5)
N22 C17 1.337(5)
C14 H14 0.9300
C14 C13 1.370(7)
C14 C15 1.378(8)
C1A H1AA 0.9600
C1A H1AB 0.9600
C1A H1AC 0.9600
C1A C4A 1.508(7)
C7A C6A 1.410(6)
C7A O2A 1.246(5)
O2B C7B 1.264(5)
C4A C2AA 1.634(15)
C4A C5A 1.537(6)
C4A C3A 1.663(16)
C4A C2A 1.40(2)
C4A C3AA 1.428(16)
C21 H21 0.9300
C21 C20 1.387(6)
O1B C5B 1.280(5)
C6C H6C 0.9300
C6C C5C 1.409(6)
C6C C7C 1.403(6)
C17 C3 1.493(5)
C17 C18 1.393(6)
C8C C10C 1.535(6)
C8C C11C 1.520(7)
C8C C9C 1.518(7)
C8C C7C 1.539(6)
C16 H16 0.9300
C16 C11 1.373(7)
C16 C15 1.380(7)
O2C C7C 1.268(5)
C5C C4C 1.545(6)
C5C O1C 1.259(5)
C4C C3C 1.552(10)
C4C C1CC 1.38(2)
C4C C2CC 1.602(17)
C4C C2C 1.407(13)
C4C C1C 1.563(11)
C4C C3CC 1.55(2)
C19 H19 0.9300
C19 C20 1.378(7)
C19 C18 1.375(6)
C10C H10A 0.9600
C10C H10B 0.9600
C10C H10C 0.9600
C20 H20 0.9300
C7 H7 0.9300
C7 C8 1.380(7)
C7 C6 1.379(5)
N1 C10 1.386(6)
N1 C11 1.441(6)
N1 N2 1.372(5)
C11C H11A 0.9600
C11C H11B 0.9600
C11C H11C 0.9600
C4B C3B 1.521(9)
C4B C2BB 1.570(7)
C4B C5B 1.541(6)
C4B C1BB 1.465(9)
C4B C2B 1.52(2)
C4B C1B 1.680(19)
C4B C3BB 1.37(2)
C9 H9 0.9300
C9 C10 1.398(6)
C9 C8 1.380(7)
C11B H11D 0.9600
C11B H11E 0.9600
C11B H11F 0.9600
C11B C8B 1.521(7)
C8B C10B 1.525(6)
C8B C7B 1.543(6)
C8B C9B 1.527(7)
C10 C5 1.419(6)
C8 H8 0.9300
C9C H9CA 0.9600
C9C H9CB 0.9600
C9C H9CC 0.9600
C3B H3BA 0.9600
C3B H3BB 0.9600
C3B H3BC 0.9600
C6A H6A 0.9300
C6A C5A 1.393(6)
C6 H6 0.9300
C6 C5 1.391(6)
C2AA H2AA 0.9600
C2AA H2AB 0.9600
C2AA H2AC 0.9600
C11 C12 1.372(6)
C13 H13 0.9300
C13 C12 1.383(6)
C10B H10D 0.9600
C10B H10E 0.9600
C10B H10F 0.9600
C12 H12 0.9300
C2BB H2BA 0.9600
C2BB H2BB 0.9600
C2BB H2BC 0.9600
C9A H9AA 0.9600
C9A H9AB 0.9600
C9A H9AC 0.9600
C3 N2 1.337(5)
C3A H3AA 0.9600
C3A H3AB 0.9600
C3A H3AC 0.9600
C18 H18 0.9300
C7B C6B 1.394(6)
C10A H10G 0.9600
C10A H10H 0.9600
C10A H10I 0.9600
C6B H6B 0.9300
C6B C5B 1.376(6)
C9B H9BA 0.9600
C9B H9BB 0.9600
C9B H9BC 0.9600
C15 H15 0.9300
C1BB H1BA 0.9600
C1BB H1BB 0.9600
C1BB H1BC 0.9600
C3C H3CA 0.9600
C3C H3CB 0.9600
C3C H3CC 0.9600
C1CC H1CA 0.9600
C1CC H1CB 0.9600
C1CC H1CC 0.9600
C2CC H2CA 0.9600
C2CC H2CB 0.9600
C2CC H2CC 0.9600
C11A H11G 0.9600
C11A H11H 0.9600
C11A H11I 0.9600
C2C H2CD 0.9600
C2C H2CE 0.9600
C2C H2CF 0.9600
C2A H2AD 0.9600
C2A H2AE 0.9600
C2A H2AF 0.9600
C3AA H3AD 0.9600
C3AA H3AE 0.9600
C3AA H3AF 0.9600
C1C H1CD 0.9600
C1C H1CE 0.9600
C1C H1CF 0.9600
C3CC H3CD 0.9600
C3CC H3CE 0.9600
C3CC H3CF 0.9600
C2B H2BD 0.9600
C2B H2BE 0.9600
C2B H2BF 0.9600
C1B H1BD 0.9600
C1B H1BE 0.9600
C1B H1BF 0.9600
C3BB H3BD 0.9600
C3BB H3BE 0.9600
C3BB H3BF 0.9600

loop_
_geom_torsion_atom_site_label_1
_geom_torsion_atom_site_label_2
_geom_torsion_atom_site_label_3
_geom_torsion_atom_site_label_4
_geom_torsion
Dy1 N4 C3 C17 -9.7(5)
Dy1 N4 C3 N2 173.9(4)
Dy1 N4 C5 C10 -175.3(3)
Dy1 N4 C5 C6 8.7(6)
Dy1 O1A C5A C4A -178.5(3)
Dy1 O1A C5A C6A 2.2(7)
Dy1 N22 C21 C20 163.4(4)
Dy1 N22 C17 C3 20.4(5)
Dy1 N22 C17 C18 -162.4(3)
Dy1 O2B C7B C8B 161.9(3)
Dy1 O2B C7B C6B -20.9(6)
Dy1 O1B C5B C4B -149.8(3)
Dy1 O1B C5B C6B 29.6(6)
Dy1 O2C C7C C6C 9.8(7)
Dy1 O2C C7C C8C -169.5(3)
N4 C3 N2 N1 -0.7(7)
C8A C7A C6A C5A 177.9(4)
C8A C7A O2A Dy1 -177.2(3)
N22 C21 C20 C19 -0.2(8)
N22 C17 C3 N4 -7.3(6)
N22 C17 C3 N2 169.6(4)
N22 C17 C18 C19 -2.8(7)
C14 C13 C12 C11 2.0(7)
C1A C4A C5A O1A -179.7(4)
C1A C4A C5A C6A -0.3(7)
C7A C6A C5A O1A -1.0(7)
C7A C6A C5A C4A 179.6(4)
O2B C7B C6B C5B -5.8(7)
C21 N22 C17 C3 -173.2(4)
C21 N22 C17 C18 4.0(7)
C6C C5C C4C C3C -8.7(8)
C6C C5C C4C C1CC -77.7(14)
C6C C5C C4C C2CC 162.4(8)
C6C C5C C4C C2C 117.0(9)
C6C C5C C4C C1C -118.0(7)
C6C C5C C4C C3CC 49.6(13)
C6C C5C O1C Dy1 -5.0(7)
C17 N22 C21 C20 -2.5(7)
C17 C3 N2 N1 -177.3(4)
C16 C11 C12 C13 -2.3(7)
C5C C6C C7C C8C 178.9(4)
C5C C6C C7C O2C -0.4(7)
C4C C5C O1C Dy1 175.2(3)
O1C C5C C4C C3C 171.2(6)
O1C C5C C4C C1CC 102.2(14)
O1C C5C C4C C2CC -17.8(9)
O1C C5C C4C C2C -63.2(10)
O1C C5C C4C C1C 61.8(8)
O1C C5C C4C C3CC -130.5(13)
C10C C8C C7C C6C -108.3(5)
C10C C8C C7C O2C 71.1(5)
C20 C19 C18 C17 -0.2(7)
C7 C6 C5 N4 177.3(4)
C7 C6 C5 C10 1.3(7)
N1 C10 C5 N4 2.4(7)
N1 C10 C5 C6 178.5(4)
N1 C11 C12 C13 -179.2(4)
C11C C8C C7C C6C 133.9(4)
C11C C8C C7C O2C -46.8(5)
C9 C10 C5 N4 -176.4(4)
C9 C10 C5 C6 -0.4(7)
C11B C8B C7B O2B 72.3(5)
C11B C8B C7B C6B -105.0(5)
C8B C7B C6B C5B 171.2(4)
C10 N1 C11 C16 139.3(5)
C10 N1 C11 C12 -43.8(7)
C10 N1 N2 C3 13.0(6)
C10 C9 C8 C7 1.0(9)
C8 C7 C6 C5 -1.0(8)
C8 C9 C10 N1 -179.5(5)
C8 C9 C10 C5 -0.8(8)
C9C C8C C7C C6C 11.8(6)
C9C C8C C7C O2C -168.8(4)
C3B C4B C5B O1B -29.9(6)
C3B C4B C5B C6B 150.7(5)
C6A C7A O2A Dy1 1.3(7)
C6 C7 C8 C9 -0.2(9)
C2AA C4A C5A O1A 69.0(9)
C2AA C4A C5A C6A -111.6(9)
C11 C16 C15 C14 0.5(9)
C11 N1 C10 C9 -7.8(7)
C11 N1 C10 C5 173.4(4)
C11 N1 N2 C3 -173.4(4)
C13 C14 C15 C16 -0.8(9)
C7C C6C C5C C4C 177.9(4)
C7C C6C C5C O1C -2.0(7)
C10B C8B C7B O2B -46.3(5)
C10B C8B C7B C6B 136.4(5)
O2A C7A C6A C5A -0.6(7)
C2BB C4B C5B O1B -147.2(5)
C2BB C4B C5B C6B 33.4(7)
C9A C8A C7A C6A -117.1(5)
C9A C8A C7A O2A 61.5(5)
C3 N4 C5 C10 8.4(6)
C3 N4 C5 C6 -167.6(4)
C3 C17 C18 C19 174.3(4)
C3A C4A C5A O1A -71.5(11)
C3A C4A C5A C6A 107.9(11)
C18 C17 C3 N4 175.4(4)
C18 C17 C3 N2 -7.7(6)
C18 C19 C20 C21 1.6(7)
C7B C6B C5B O1B 1.6(7)
C7B C6B C5B C4B -179.1(4)
C10A C8A C7A C6A 125.0(5)
C10A C8A C7A O2A -56.5(6)
C5 N4 C3 C17 166.7(4)
C5 N4 C3 N2 -9.7(7)
C9B C8B C7B O2B -167.0(4)
C9B C8B C7B C6B 15.7(6)
N2 N1 C10 C9 165.1(5)
N2 N1 C10 C5 -13.7(6)
N2 N1 C11 C16 -34.1(6)
N2 N1 C11 C12 142.8(4)
C15 C14 C13 C12 -0.5(8)
C15 C16 C11 N1 177.9(5)
C15 C16 C11 C12 1.1(8)
C1BB C4B C5B O1B 92.0(6)
C1BB C4B C5B C6B -87.4(6)
C11A C8A C7A C6A 1.7(7)
C11A C8A C7A O2A -179.7(5)
C2A C4A C5A O1A 42.8(17)
C2A C4A C5A C6A -137.8(17)
C3AA C4A C5A O1A -43.7(13)
C3AA C4A C5A C6A 135.7(13)
C2B C4B C5B O1B 154.1(11)
C2B C4B C5B C6B -25.3(12)
C1B C4B C5B O1B 47.7(9)
C1B C4B C5B C6B -131.7(9)
C3BB C4B C5B O1B -68.5(15)
C3BB C4B C5B C6B 112.1(15)
